data_4301086
loop_
_publ_author_name
'Ai-xiang Tian'
'Jun Ying'
'Jun Peng'
'Jing-quan Sha'
'Hai-jun Pang'
'Peng-peng Zhang'
'Yuan Chen'
'Min Zhu'
'Zhong-min Su'

_publ_contact_author_address
;
Key Laboratory of Polyoxometalate Science 
of Ministry of Education Faculty of Chemistry,
Northeast Normal University, Changchun, Jilin,
130024, P. R. China
;
_publ_contact_author_email jpeng@nenu.edu.cn
_publ_contact_author_fax 86-4315099667
_publ_contact_author_name 'Peng,Jun '
_publ_contact_author_phone 86-4315099667
_publ_section_title
;
Assemblies of Copper Bis(triazole) Coordination Polymers Using the Same
Keggin Polyoxometalate Template
;
_journal_name_full 'Inorganic Chemistry'
_journal_page_first 100
_journal_page_last 110
_journal_paper_doi 10.1021/ic801338b
_journal_volume 48
_journal_year 2009
_chemical_formula_sum 'C24 H32 Cu4 N24 O40 Si W12'
_chemical_formula_weight 3785
_chemical_name_systematic
; 
 ? 
;
_space_group_IT_number 14
_symmetry_cell_setting monoclinic
_symmetry_space_group_name_Hall '-P 2yn'
_symmetry_space_group_name_H-M 'P 1 21/n 1'
_atom_sites_solution_hydrogens geom
_atom_sites_solution_primary direct
_atom_sites_solution_secondary difmap
_audit_creation_method SHELXL-97
_cell_angle_alpha 90.00
_cell_angle_beta 90.35
_cell_angle_gamma 90.00
_cell_formula_units_Z 4
_cell_length_a 14.5861(5)
_cell_length_b 27.3532(9)
_cell_length_c 16.4118(5)
_cell_measurement_temperature 296(2)
_cell_volume 6547.8(4)
_computing_structure_refinement 'SHELXL-97 (Sheldrick, 1997)'
_computing_structure_solution 'SHELXS-97 (Sheldrick, 1990)'
_diffrn_ambient_temperature 296(2)
_diffrn_measured_fraction_theta_full 0.992
_diffrn_measured_fraction_theta_max 0.992
_diffrn_measurement_device_type 'CCD area detector'
_diffrn_measurement_method 'CCD area detector'
_diffrn_radiation_monochromator graphite
_diffrn_radiation_source 'fine-focus sealed tube'
_diffrn_radiation_type MoK\a
_diffrn_radiation_wavelength 0.71073
_diffrn_reflns_av_R_equivalents 0.0344
_diffrn_reflns_av_sigmaI/netI 0.0387
_diffrn_reflns_limit_h_max 17
_diffrn_reflns_limit_h_min -16
_diffrn_reflns_limit_k_max 22
_diffrn_reflns_limit_k_min -33
_diffrn_reflns_limit_l_max 19
_diffrn_reflns_limit_l_min -19
_diffrn_reflns_number 34647
_diffrn_reflns_theta_full 25.50
_diffrn_reflns_theta_max 25.50
_diffrn_reflns_theta_min 1.49
_diffrn_standards_decay_% 0
_diffrn_standards_interval_count 0
_diffrn_standards_interval_time .
_diffrn_standards_number 0
_exptl_absorpt_coefficient_mu 22.377
_exptl_absorpt_correction_T_max 0.167
_exptl_absorpt_correction_T_min 0.078
_exptl_absorpt_correction_type numerical
_exptl_absorpt_process_details 'ABSCOR by T.Higashi    8  March, 1995'
_exptl_crystal_colour orange
_exptl_crystal_density_diffrn 3.840
_exptl_crystal_density_meas ?
_exptl_crystal_density_method 'not measured'
_exptl_crystal_description block
_exptl_crystal_F_000 6728
_exptl_crystal_size_max 0.26
_exptl_crystal_size_mid 0.1
_exptl_crystal_size_min 0.08
_refine_diff_density_max 14.274
_refine_diff_density_min -7.879
_refine_diff_density_rms 0.418
_refine_ls_extinction_method none
_refine_ls_goodness_of_fit_ref 1.023
_refine_ls_hydrogen_treatment refal
_refine_ls_matrix_type full
_refine_ls_number_parameters 828
_refine_ls_number_reflns 12119
_refine_ls_number_restraints 0
_refine_ls_restrained_S_all 1.023
_refine_ls_R_factor_all 0.0754
_refine_ls_R_factor_gt 0.0640
_refine_ls_shift/su_max 0.001
_refine_ls_shift/su_mean 0.000
_refine_ls_structure_factor_coef Fsqd
_refine_ls_weighting_details 'calc w=1/[\s^2^(Fo^2^)+(0.0487P)^2^+578.5150P] where P=(Fo^2^+2Fc^2^)/3'
_refine_ls_weighting_scheme calc
_refine_ls_wR_factor_gt 0.1416
_refine_ls_wR_factor_ref 0.1486
_reflns_number_gt 10247
_reflns_number_total 12217
_reflns_threshold_expression >2sigma(I)
_cod_data_source_file ic801338b_si_002_1.cif
_cod_data_source_block compound-1
_cod_depositor_comments
;
The following automatic conversions were performed:

'_exptl_crystal_density_meas' value 'none' was changed to '?' - the
value is perceived as not measured.

Automatic conversion script
Id: cif_fix_values 3008 2015-01-20 13:52:24Z robertas 
;
_cod_original_sg_symbol_H-M 'P 21/n'
_cod_database_code 4301086

loop_
_symmetry_equiv_pos_as_xyz
'x, y, z'
'-x+1/2, y+1/2, -z+1/2'
'-x, -y, -z'
'x-1/2, -y-1/2, z-1/2'

loop_
_atom_site_label
_atom_site_type_symbol
_atom_site_fract_x
_atom_site_fract_y
_atom_site_fract_z
_atom_site_U_iso_or_equiv
_atom_site_adp_type
_atom_site_occupancy
_atom_site_symmetry_multiplicity
_atom_site_calc_flag
_atom_site_refinement_flags
_atom_site_disorder_assembly
_atom_site_disorder_group
Si1 Si 0.7610(3) 0.12670(17) 0.7939(3) 0.0164(9) Uani 1 1 d . . .
W1 W 0.88490(5) 0.05422(3) 0.65570(5) 0.02820(19) Uani 1 1 d . . .
W2 W 1.00096(5) 0.13862(3) 0.76829(5) 0.02626(18) Uani 1 1 d . . .
W3 W 0.85909(5) 0.17562(3) 0.61540(5) 0.02664(18) Uani 1 1 d . . .
W4 W 0.90462(5) 0.08708(3) 0.95445(4) 0.02648(18) Uani 1 1 d . . .
W5 W 0.52142(5) 0.11352(3) 0.80837(5) 0.02719(18) Uani 1 1 d . . .
W6 W 0.67653(7) 0.07514(3) 0.97622(6) 0.0399(2) Uani 1 1 d . . .
W7 W 0.63703(6) 0.03993(3) 0.67759(6) 0.0335(2) Uani 1 1 d . . .
W8 W 0.87361(6) 0.21675(3) 0.90886(5) 0.0317(2) Uani 1 1 d . . .
W9 W 0.73150(5) 0.25350(3) 0.75716(5) 0.03018(19) Uani 1 1 d . . .
W10 W 0.61174(6) 0.16030(3) 0.63593(5) 0.0359(2) Uani 1 1 d . . .
W11 W 0.64418(6) 0.20527(3) 0.93055(5) 0.0327(2) Uani 1 1 d . . .
W12 W 0.79163(6) 0.00237(3) 0.84462(6) 0.0373(2) Uani 1 1 d . . .
O1 O 0.7796(9) 0.0879(5) 0.8692(8) 0.029(3) Uani 1 1 d . . .
O2 O 0.6667(8) 0.1143(5) 0.7478(7) 0.025(3) Uani 1 1 d . . .
O3 O 0.8455(9) 0.1244(5) 0.7319(7) 0.027(3) Uani 1 1 d . . .
O4 O 0.7548(9) 0.1815(5) 0.8338(8) 0.028(3) Uani 1 1 d . . .
O5 O 0.5823(10) 0.0790(6) 0.8951(9) 0.040(4) Uiso 1 1 d . . .
O6 O 0.9918(12) 0.0798(6) 1.0238(10) 0.048(4) Uiso 1 1 d . . .
O7 O 0.6486(10) 0.2562(6) 0.8490(9) 0.040(4) Uani 1 1 d . . .
O8 O 0.5325(10) 0.0555(5) 0.7441(10) 0.041(4) Uani 1 1 d . . .
O9 O 0.6914(9) 0.0100(6) 0.7726(10) 0.043(4) Uani 1 1 d . . .
O10 O 0.5529(10) 0.1850(6) 0.5564(10) 0.043(4) Uani 1 1 d . . .
O11 O 0.7150(11) 0.3106(5) 0.7200(11) 0.046(4) Uani 1 1 d . . .
O12 O 0.9539(9) 0.1929(5) 0.8286(9) 0.032(3) Uani 1 1 d . . .
O13 O 1.1156(10) 0.1469(6) 0.7763(10) 0.047(4) Uani 1 1 d . . .
O14 O 0.9435(10) 0.2514(5) 0.9663(10) 0.039(4) Uani 1 1 d . . .
O15 O 0.8175(9) 0.2270(5) 0.6850(10) 0.037(3) Uani 1 1 d . . .
O16 O 0.8309(9) 0.2664(6) 0.8324(9) 0.039(4) Uani 1 1 d . . .
O17 O 0.7585(10) 0.0462(5) 0.6386(9) 0.039(3) Uiso 1 1 d . . .
O18 O 0.4117(10) 0.1105(6) 0.8393(11) 0.048(4) Uani 1 1 d . . .
O19 O 0.8901(10) 0.0217(5) 0.9175(9) 0.039(4) Uani 1 1 d . . .
O20 O 0.6688(11) 0.1443(5) 0.9815(8) 0.038(4) Uani 1 1 d . . .
O21 O 0.6032(13) 0.0929(5) 0.6082(9) 0.046(4) Uani 1 1 d . . .
O22 O 0.9347(11) 0.0118(6) 0.5962(9) 0.046(4) Uani 1 1 d . . .
O23 O 0.8833(10) 0.1096(5) 0.5832(8) 0.033(3) Uani 1 1 d . . .
O24 O 0.8871(10) 0.1553(5) 0.9627(8) 0.029(3) Uani 1 1 d . . .
O25 O 0.9948(10) 0.0814(5) 0.7045(8) 0.035(3) Uani 1 1 d . . .
O26 O 0.8893(13) 0.2050(7) 0.5312(10) 0.058(5) Uani 1 1 d . . .
O27 O 0.5128(11) 0.1509(5) 0.7121(9) 0.038(4) Uani 1 1 d . . .
O28 O 0.6199(11) 0.0594(6) 1.0610(10) 0.048(4) Uani 1 1 d . . .
O29 O 0.7620(10) 0.2285(6) 0.9685(9) 0.040(4) Uani 1 1 d . . .
O30 O 0.6427(9) 0.2163(6) 0.6995(10) 0.044(4) Uani 1 1 d . . .
O31 O 0.5739(10) 0.2325(5) 0.9989(9) 0.038(3) Uani 1 1 d . . .
O32 O 0.5596(9) 0.1720(5) 0.8625(8) 0.029(3) Uani 1 1 d . . .
O33 O 0.8048(11) -0.0588(5) 0.8494(10) 0.042(4) Uani 1 1 d . . .
O34 O 0.9756(9) 0.1008(5) 0.8619(8) 0.029(3) Uani 1 1 d . . .
O35 O 0.7991(11) 0.0788(5) 1.0221(10) 0.042(4) Uani 1 1 d . . .
O36 O 0.8686(10) 0.0211(5) 0.7580(9) 0.038(3) Uani 1 1 d . . .
O37 O 0.9741(10) 0.1764(5) 0.6709(10) 0.040(4) Uani 1 1 d . . .
O38 O 0.5934(12) -0.0074(6) 0.6264(12) 0.062(5) Uani 1 1 d . . .
O39 O 0.7097(10) 0.0110(5) 0.9356(9) 0.038(4) Uani 1 1 d . . .
O40 O 0.7311(9) 0.1603(6) 0.5985(10) 0.043(4) Uani 1 1 d . . .
Cu1 Cu 1.1313(2) 0.13344(14) 0.45637(18) 0.0581(9) Uani 1 1 d . . .
Cu2 Cu 0.77986(18) 0.04550(9) 0.32486(16) 0.0344(6) Uani 1 1 d . . .
Cu3 Cu 0.6551(2) -0.07307(14) 0.03227(19) 0.0543(9) Uani 1 1 d . . .
Cu4 Cu 1.03793(19) 0.20836(11) 1.09240(17) 0.0413(7) Uani 1 1 d . . .
N2 N 1.2369(14) 0.0602(7) 0.4921(12) 0.046(5) Uiso 1 1 d . . .
N1 N 1.2517(13) 0.0043(7) 0.5902(12) 0.041(4) Uani 1 1 d . . .
C3 C 1.3910(18) 0.0939(9) 0.4916(16) 0.051(6) Uiso 1 1 d . . .
H3A H 1.4197 0.0788 0.4447 0.061 Uiso 1 1 calc R . .
H3B H 1.4379 0.0982 0.5331 0.061 Uiso 1 1 calc R . .
C4 C 1.3553(16) 0.1434(8) 0.4671(14) 0.039(5) Uiso 1 1 d . . .
H4A H 1.4065 0.1647 0.4544 0.047 Uiso 1 1 calc R . .
H4B H 1.3180 0.1402 0.4182 0.047 Uiso 1 1 calc R . .
C5 C 1.3296(16) 0.1881(8) 0.5977(14) 0.040(5) Uiso 1 1 d . . .
H5A H 1.3911 0.1930 0.6103 0.048 Uiso 1 1 calc R . .
C6 C 1.1862(17) 0.1892(9) 0.6001(13) 0.042(5) Uani 1 1 d . . .
H6A H 1.1265 0.1952 0.6168 0.050 Uiso 1 1 calc R . .
C7 C 1.0466(15) 0.1009(8) 0.3061(13) 0.035(5) Uiso 1 1 d . . .
H7A H 1.0986 0.1075 0.2755 0.042 Uiso 1 1 calc R . .
C8 C 0.9526(15) 0.0934(8) 0.4029(14) 0.037(5) Uiso 1 1 d . . .
H8A H 0.9274 0.0941 0.4548 0.045 Uiso 1 1 calc R . .
C9 C 0.9498(13) 0.0665(6) 0.1942(11) 0.023(4) Uiso 1 1 d . . .
H9A H 0.9990 0.0773 0.1590 0.028 Uiso 1 1 calc R . .
H9B H 0.8935 0.0819 0.1758 0.028 Uiso 1 1 calc R . .
C10 C 0.9398(14) 0.0107(8) 0.1877(14) 0.035(5) Uiso 1 1 d . . .
H10A H 0.9824 -0.0016 0.1474 0.042 Uiso 1 1 calc R . .
H10B H 0.9551 -0.0041 0.2397 0.042 Uiso 1 1 calc R . .
C11 C 0.8189(14) -0.0310(7) 0.1052(11) 0.029(4) Uani 1 1 d . . .
H11A H 0.8579 -0.0440 0.0662 0.034 Uiso 1 1 calc R . .
C12 C 0.7034(14) -0.0145(7) 0.1755(12) 0.029(4) Uiso 1 1 d . . .
H12A H 0.6432 -0.0128 0.1938 0.035 Uiso 1 1 calc R . .
C15 C 0.5891(17) 0.1984(9) 0.2000(16) 0.049(6) Uiso 1 1 d . . .
H15A H 0.6199 0.1930 0.1486 0.058 Uiso 1 1 calc R . .
H15B H 0.6052 0.2310 0.2185 0.058 Uiso 1 1 calc R . .
C16 C 0.4897(17) 0.1968(9) 0.1854(16) 0.051(6) Uiso 1 1 d . . .
H16A H 0.4730 0.2238 0.1498 0.061 Uiso 1 1 calc R . .
H16B H 0.4586 0.2017 0.2368 0.061 Uiso 1 1 calc R . .
C17 C 0.4290(16) 0.1463(9) 0.0721(15) 0.045(6) Uiso 1 1 d . . .
H17A H 0.4242 0.1714 0.0340 0.054 Uiso 1 1 calc R . .
C18 C 0.4271(16) 0.0776(9) 0.1309(14) 0.042(5) Uiso 1 1 d . . .
H18A H 0.4196 0.0443 0.1398 0.051 Uiso 1 1 calc R . .
C19 C 0.8650(15) 0.1892(8) 1.1722(14) 0.036(5) Uiso 1 1 d . . .
H19A H 0.8439 0.1701 1.1290 0.044 Uiso 1 1 calc R . .
C20 C 0.9517(12) 0.2360(8) 1.2439(11) 0.026(4) Uani 1 1 d . . .
H20A H 0.9993 0.2557 1.2625 0.032 Uiso 1 1 calc R . .
C21 C 0.8425(14) 0.2480(10) 1.3594(12) 0.041(6) Uani 1 1 d . . .
H21A H 0.8938 0.2627 1.3883 0.049 Uiso 1 1 calc R . .
H21B H 0.8168 0.2227 1.3939 0.049 Uiso 1 1 calc R . .
C22 C 0.7708(14) 0.2863(7) 1.3421(10) 0.028(4) Uani 1 1 d . . .
H22A H 0.7997 0.3148 1.3181 0.034 Uiso 1 1 calc R . .
H22B H 0.7267 0.2736 1.3031 0.034 Uiso 1 1 calc R . .
C23 C 0.6990(15) 0.3377(9) 1.5242(13) 0.040(5) Uani 1 1 d . . .
H23A H 0.7049 0.3586 1.5686 0.048 Uiso 1 1 calc R . .
C24 C 0.6505(12) 0.2802(7) 1.4503(11) 0.026(4) Uani 1 1 d . . .
H24A H 0.6185 0.2535 1.4292 0.032 Uiso 1 1 calc R . .
C1 C 1.1947(18) 0.0272(8) 0.5359(13) 0.043(6) Uani 1 1 d . . .
H1A H 1.1325 0.0202 0.5306 0.052 Uiso 1 1 calc R . .
C2 C 1.3300(17) 0.0282(9) 0.5806(15) 0.046(6) Uiso 1 1 d . . .
H2A H 1.3835 0.0227 0.6103 0.056 Uiso 1 1 calc R . .
N3 N 1.3205(13) 0.0606(7) 0.5230(12) 0.041(4) Uiso 1 1 d . . .
N4 N 1.3004(11) 0.1658(6) 0.5316(10) 0.029(4) Uani 1 1 d . . .
N5 N 1.2626(13) 0.2025(7) 0.6432(11) 0.040(4) Uani 1 1 d . . .
N6 N 1.2083(11) 0.1663(6) 0.5303(9) 0.028(4) Uani 1 1 d . . .
N7 N 1.0376(12) 0.1098(7) 0.3862(10) 0.037(4) Uani 1 1 d . . .
N8 N 0.9096(10) 0.0766(6) 0.3396(10) 0.029(4) Uani 1 1 d . . .
N9 N 0.9694(12) 0.0814(6) 0.2776(10) 0.030(4) Uani 1 1 d . . .
N10 N 0.8451(11) -0.0030(6) 0.1641(10) 0.031(4) Uani 1 1 d . . .
N11 N 0.7736(11) 0.0069(6) 0.2142(10) 0.033(4) Uani 1 1 d . . .
N12 N 0.7279(12) -0.0391(6) 0.1071(10) 0.031(4) Uani 1 1 d . . .
N13 N 0.6881(9) 0.1020(5) 0.3161(8) 0.034(4) Uani 1 1 d G . .
C13 C 0.6630(11) 0.1330(5) 0.3740(8) 0.050(6) Uiso 1 1 d G . .
H13 H 0.6717 0.1288 0.4297 0.059 Uiso 1 1 calc R . .
N14 N 0.6231(10) 0.1710(5) 0.3383(8) 0.047(5) Uani 1 1 d G . .
N15 N 0.6236(10) 0.1635(5) 0.2585(8) 0.039(4) Uani 1 1 d G . .
C14 C 0.6638(10) 0.1209(5) 0.2448(8) 0.034(5) Uani 1 1 d G . .
H14 H 0.6733 0.1067 0.1940 0.041 Uiso 1 1 calc R . .
N16 N 0.4566(13) 0.1509(7) 0.1485(11) 0.038(4) Uiso 1 1 d . . .
N17 N 0.4568(14) 0.1080(7) 0.1880(12) 0.046(5) Uiso 1 1 d . . .
N18 N 0.4089(13) 0.0988(7) 0.0596(11) 0.041(5) Uani 1 1 d . . .
N19 N 0.9484(11) 0.2122(6) 1.1723(10) 0.030(4) Uani 1 1 d . . .
N20 N 0.8174(13) 0.1966(7) 1.2396(12) 0.041(4) Uani 1 1 d . . .
N21 N 0.8749(10) 0.2261(6) 1.2830(9) 0.025(3) Uani 1 1 d . . .
N22 N 0.7230(10) 0.3008(6) 1.4172(9) 0.025(3) Uani 1 1 d . . .
N23 N 0.7549(14) 0.3387(7) 1.4629(11) 0.044(5) Uani 1 1 d . . .
N24 N 0.6309(11) 0.3036(6) 1.5184(10) 0.030(4) Uani 1 1 d . . .

loop_
_atom_site_aniso_label
_atom_site_aniso_U_11
_atom_site_aniso_U_22
_atom_site_aniso_U_33
_atom_site_aniso_U_23
_atom_site_aniso_U_13
_atom_site_aniso_U_12
Si1 0.016(2) 0.018(2) 0.015(2) 0.0022(18) 0.0037(18) -0.0001(17)
W1 0.0277(4) 0.0374(4) 0.0196(4) -0.0006(3) 0.0060(3) 0.0080(3)
W2 0.0170(4) 0.0356(4) 0.0262(4) -0.0064(3) -0.0024(3) -0.0010(3)
W3 0.0237(4) 0.0380(4) 0.0182(4) 0.0085(3) 0.0016(3) -0.0018(3)
W4 0.0304(4) 0.0330(4) 0.0160(4) 0.0035(3) 0.0008(3) 0.0089(3)
W5 0.0183(4) 0.0293(4) 0.0340(4) -0.0048(3) 0.0057(3) -0.0037(3)
W6 0.0502(6) 0.0359(5) 0.0340(5) 0.0082(4) 0.0235(4) 0.0056(4)
W7 0.0245(4) 0.0283(4) 0.0476(5) -0.0068(4) -0.0096(4) -0.0033(3)
W8 0.0239(4) 0.0417(5) 0.0292(4) -0.0102(4) -0.0070(3) -0.0028(3)
W9 0.0268(4) 0.0215(4) 0.0421(5) 0.0075(3) -0.0055(3) -0.0001(3)
W10 0.0296(4) 0.0436(5) 0.0342(5) -0.0063(4) -0.0173(4) 0.0096(4)
W11 0.0311(4) 0.0397(5) 0.0274(4) -0.0028(3) 0.0049(3) 0.0131(4)
W12 0.0332(5) 0.0241(4) 0.0548(6) 0.0104(4) 0.0134(4) 0.0046(3)
O1 0.029(7) 0.026(7) 0.033(8) 0.005(6) 0.002(6) 0.007(5)
O2 0.020(6) 0.034(7) 0.019(6) 0.001(5) -0.011(5) -0.002(5)
O3 0.029(7) 0.037(8) 0.016(6) 0.006(5) -0.001(5) 0.000(6)
O4 0.025(7) 0.028(7) 0.031(7) -0.012(6) -0.002(6) 0.005(5)
O7 0.033(8) 0.045(9) 0.042(9) 0.007(7) 0.000(7) 0.001(7)
O8 0.040(9) 0.040(9) 0.043(9) -0.015(7) -0.006(7) 0.004(7)
O9 0.019(7) 0.055(10) 0.054(10) 0.016(8) 0.000(7) 0.003(7)
O10 0.024(8) 0.062(10) 0.042(9) 0.007(8) -0.016(7) 0.000(7)
O11 0.056(10) 0.018(7) 0.064(11) 0.010(7) -0.008(8) 0.003(7)
O12 0.034(8) 0.022(7) 0.038(8) -0.010(6) 0.005(6) -0.007(6)
O13 0.025(8) 0.062(11) 0.053(10) 0.013(8) -0.001(7) -0.001(7)
O14 0.032(8) 0.037(8) 0.048(9) -0.027(7) -0.010(7) 0.000(6)
O15 0.022(7) 0.039(8) 0.049(9) 0.000(7) -0.006(6) 0.000(6)
O16 0.021(7) 0.053(9) 0.043(9) 0.011(7) -0.005(6) -0.005(6)
O18 0.026(8) 0.055(10) 0.064(11) -0.007(8) 0.009(8) -0.003(7)
O19 0.038(8) 0.034(8) 0.044(9) 0.000(7) 0.013(7) -0.002(6)
O20 0.061(10) 0.034(8) 0.019(7) -0.002(6) -0.005(7) 0.009(7)
O21 0.084(13) 0.033(8) 0.021(8) -0.010(6) -0.004(8) 0.006(8)
O22 0.043(9) 0.060(10) 0.035(9) -0.024(8) -0.011(7) 0.015(8)
O23 0.041(8) 0.038(8) 0.020(7) 0.000(6) -0.011(6) -0.001(6)
O24 0.046(8) 0.022(7) 0.018(6) -0.004(5) 0.003(6) 0.005(6)
O25 0.047(9) 0.034(8) 0.024(7) 0.001(6) -0.016(6) 0.006(6)
O26 0.074(13) 0.063(12) 0.038(10) 0.030(8) 0.003(9) -0.019(10)
O27 0.055(10) 0.031(8) 0.028(8) 0.001(6) -0.006(7) 0.010(7)
O28 0.040(9) 0.060(11) 0.043(9) 0.024(8) 0.024(7) 0.014(8)
O29 0.033(8) 0.052(10) 0.034(8) -0.006(7) -0.007(6) 0.012(7)
O30 0.016(7) 0.063(11) 0.054(10) -0.014(8) -0.007(7) 0.005(7)
O31 0.035(8) 0.039(8) 0.039(8) -0.012(7) 0.015(7) 0.008(6)
O32 0.036(8) 0.026(7) 0.026(7) -0.007(6) -0.013(6) -0.002(6)
O33 0.042(9) 0.031(8) 0.052(10) 0.001(7) -0.003(7) 0.003(7)
O34 0.037(8) 0.027(7) 0.023(7) -0.003(5) 0.011(6) -0.007(6)
O35 0.046(9) 0.032(8) 0.047(9) -0.005(7) 0.021(7) 0.000(7)
O36 0.036(8) 0.037(8) 0.041(9) -0.010(7) 0.004(7) 0.000(6)
O37 0.040(9) 0.029(8) 0.052(10) -0.003(7) -0.016(7) 0.003(6)
O38 0.054(11) 0.048(10) 0.084(14) -0.041(10) 0.012(10) -0.025(8)
O39 0.037(8) 0.030(8) 0.048(9) -0.001(7) 0.019(7) 0.003(6)
O40 0.018(7) 0.066(11) 0.045(9) -0.002(8) 0.001(6) -0.004(7)
Cu1 0.0546(19) 0.085(2) 0.0345(16) -0.0088(16) -0.0152(14) -0.0355(18)
Cu2 0.0369(14) 0.0358(14) 0.0304(13) -0.0004(11) 0.0001(11) 0.0003(11)
Cu3 0.0373(16) 0.083(2) 0.0424(17) -0.0280(16) -0.0028(13) -0.0225(15)
Cu4 0.0339(14) 0.0536(17) 0.0365(15) -0.0014(12) 0.0203(12) 0.0032(12)
N1 0.035(10) 0.043(11) 0.045(11) 0.002(9) 0.009(9) -0.012(8)
C6 0.046(13) 0.052(14) 0.027(11) 0.005(10) 0.004(10) -0.013(11)
C11 0.039(12) 0.026(10) 0.020(10) -0.004(8) -0.002(8) 0.009(8)
C20 0.020(9) 0.044(12) 0.015(9) 0.003(8) -0.002(7) 0.002(8)
C21 0.021(10) 0.080(17) 0.021(10) -0.002(10) 0.008(8) 0.008(10)
C22 0.043(12) 0.038(11) 0.004(8) -0.002(7) 0.009(8) 0.002(9)
C23 0.033(12) 0.058(14) 0.030(12) -0.010(10) 0.010(9) -0.018(10)
C24 0.020(9) 0.033(10) 0.026(10) -0.004(8) 0.001(8) -0.010(8)
C1 0.062(15) 0.035(12) 0.032(12) 0.003(9) -0.013(11) -0.019(11)
N4 0.034(9) 0.021(8) 0.032(9) -0.004(7) -0.001(7) -0.007(7)
N5 0.039(11) 0.047(11) 0.035(10) -0.005(8) -0.005(8) -0.001(9)
N6 0.022(8) 0.041(10) 0.022(8) 0.004(7) -0.009(6) -0.005(7)
N7 0.036(10) 0.050(11) 0.025(9) -0.008(8) -0.008(8) -0.010(8)
N8 0.018(8) 0.045(10) 0.023(8) -0.001(7) 0.007(6) -0.003(7)
N9 0.034(9) 0.030(9) 0.025(9) 0.002(7) -0.003(7) -0.006(7)
N10 0.029(9) 0.035(9) 0.028(9) 0.003(7) 0.005(7) 0.012(7)
N11 0.027(9) 0.042(10) 0.028(9) -0.007(8) -0.006(7) 0.000(7)
N12 0.035(10) 0.025(8) 0.032(9) 0.000(7) 0.001(7) -0.007(7)
N13 0.027(9) 0.045(10) 0.031(10) -0.005(8) -0.003(7) 0.008(8)
N14 0.047(12) 0.049(12) 0.044(12) -0.017(9) -0.009(9) 0.012(9)
N15 0.039(11) 0.031(10) 0.047(12) -0.010(8) -0.005(9) -0.002(8)
C14 0.029(11) 0.039(12) 0.035(12) -0.012(9) -0.020(9) -0.004(9)
N18 0.039(11) 0.050(11) 0.034(10) -0.008(8) -0.004(8) -0.023(9)
N19 0.020(8) 0.037(9) 0.034(9) -0.005(7) 0.006(7) 0.000(7)
N20 0.038(10) 0.034(10) 0.051(12) 0.003(9) 0.016(9) -0.003(8)
N21 0.023(8) 0.029(8) 0.024(8) 0.001(7) -0.002(6) 0.004(6)
N22 0.017(8) 0.040(9) 0.018(8) -0.011(7) 0.001(6) -0.006(6)
N23 0.050(12) 0.047(11) 0.033(10) -0.013(8) 0.014(9) -0.032(9)
N24 0.031(9) 0.037(9) 0.023(8) 0.003(7) 0.005(7) 0.004(7)

loop_
_atom_type_symbol
_atom_type_description
_atom_type_scat_dispersion_real
_atom_type_scat_dispersion_imag
_atom_type_scat_source
C C 0.0033 0.0016 'International Tables Vol C Tables 4.2.6.8 and 6.1.1.4'
H H 0.0000 0.0000 'International Tables Vol C Tables 4.2.6.8 and 6.1.1.4'
N N 0.0061 0.0033 'International Tables Vol C Tables 4.2.6.8 and 6.1.1.4'
O O 0.0106 0.0060 'International Tables Vol C Tables 4.2.6.8 and 6.1.1.4'
Si Si 0.0817 0.0704 'International Tables Vol C Tables 4.2.6.8 and 6.1.1.4'
W W -0.8490 6.8722 'International Tables Vol C Tables 4.2.6.8 and 6.1.1.4'
Cu Cu 0.3201 1.2651 'International Tables Vol C Tables 4.2.6.8 and 6.1.1.4'

loop_
_geom_angle_atom_site_label_1
_geom_angle_atom_site_label_2
_geom_angle_atom_site_label_3
_geom_angle
_geom_angle_site_symmetry_1
_geom_angle_site_symmetry_3
_geom_angle_publ_flag
O2 Si1 O3 110.7(7) . . ?
O2 Si1 O4 109.4(7) . . ?
O3 Si1 O4 109.4(7) . . ?
O2 Si1 O1 110.8(7) . . ?
O3 Si1 O1 109.1(7) . . ?
O4 Si1 O1 107.4(7) . . ?
O22 W1 O17 105.0(7) . . ?
O22 W1 O36 103.8(7) . . ?
O17 W1 O36 87.1(6) . . ?
O22 W1 O23 100.8(7) . . ?
O17 W1 O23 89.5(6) . . ?
O36 W1 O23 155.3(6) . . ?
O22 W1 O25 98.4(7) . . ?
O17 W1 O25 156.5(6) . . ?
O36 W1 O25 85.8(6) . . ?
O23 W1 O25 87.7(6) . . ?
O22 W1 O3 166.7(7) . . ?
O17 W1 O3 86.1(6) . . ?
O36 W1 O3 83.6(5) . . ?
O23 W1 O3 71.7(5) . . ?
O25 W1 O3 70.9(5) . . ?
O13 W2 O25 101.4(8) . . ?
O13 W2 O34 102.0(7) . . ?
O25 W2 O34 89.3(6) . . ?
O13 W2 O12 102.4(7) . . ?
O25 W2 O12 156.3(6) . . ?
O34 W2 O12 86.1(6) . . ?
O13 W2 O37 100.8(7) . . ?
O25 W2 O37 88.6(6) . . ?
O34 W2 O37 157.0(6) . . ?
O12 W2 O37 86.7(6) . . ?
O13 W2 O3 169.7(7) . . ?
O25 W2 O3 71.5(6) . . ?
O34 W2 O3 85.6(5) . . ?
O12 W2 O3 84.9(5) . . ?
O37 W2 O3 72.1(5) . . ?
O26 W3 O37 98.9(8) . . ?
O26 W3 O23 100.2(8) . . ?
O37 W3 O23 88.8(6) . . ?
O26 W3 O15 103.2(8) . . ?
O37 W3 O15 89.3(6) . . ?
O23 W3 O15 156.6(6) . . ?
O26 W3 O40 104.3(8) . . ?
O37 W3 O40 156.8(7) . . ?
O23 W3 O40 86.3(7) . . ?
O15 W3 O40 86.3(6) . . ?
O26 W3 O3 167.8(8) . . ?
O37 W3 O3 72.5(6) . . ?
O23 W3 O3 71.5(5) . . ?
O15 W3 O3 85.6(6) . . ?
O40 W3 O3 84.4(6) . . ?
O6 W4 O34 98.6(7) . . ?
O6 W4 O24 99.6(7) . . ?
O34 W4 O24 86.4(6) . . ?
O6 W4 O19 100.6(7) . . ?
O34 W4 O19 89.4(6) . . ?
O24 W4 O19 159.8(6) . . ?
O6 W4 O35 101.3(8) . . ?
O34 W4 O35 159.9(7) . . ?
O24 W4 O35 88.1(6) . . ?
O19 W4 O35 89.1(6) . . ?
O6 W4 O1 172.5(6) . . ?
O34 W4 O1 86.8(5) . . ?
O24 W4 O1 85.8(5) . . ?
O19 W4 O1 74.2(6) . . ?
O35 W4 O1 73.5(6) . . ?
O18 W5 O27 102.7(8) . . ?
O18 W5 O8 102.1(7) . . ?
O27 W5 O8 89.6(7) . . ?
O18 W5 O32 100.1(7) . . ?
O27 W5 O32 87.3(6) . . ?
O8 W5 O32 157.7(6) . . ?
O18 W5 O5 100.9(8) . . ?
O27 W5 O5 156.3(7) . . ?
O8 W5 O5 87.7(7) . . ?
O32 W5 O5 86.3(6) . . ?
O18 W5 O2 172.2(7) . . ?
O27 W5 O2 72.3(6) . . ?
O8 W5 O2 72.2(6) . . ?
O32 W5 O2 85.8(5) . . ?
O5 W5 O2 84.5(5) . . ?
O28 W6 O20 100.9(7) . . ?
O28 W6 O5 103.7(8) . . ?
O20 W6 O5 86.3(6) . . ?
O28 W6 O39 100.2(7) . . ?
O20 W6 O39 158.9(6) . . ?
O5 W6 O39 89.4(7) . . ?
O28 W6 O35 98.5(7) . . ?
O20 W6 O35 89.2(6) . . ?
O5 W6 O35 157.8(6) . . ?
O39 W6 O35 87.0(6) . . ?
O28 W6 O1 168.5(6) . . ?
O20 W6 O1 85.7(6) . . ?
O5 W6 O1 86.1(6) . . ?
O39 W6 O1 73.4(5) . . ?
O35 W6 O1 71.9(6) . . ?
O38 W7 O17 104.8(8) . . ?
O38 W7 O21 101.1(9) . . ?
O17 W7 O21 88.2(7) . . ?
O38 W7 O9 103.4(9) . . ?
O17 W7 O9 86.0(6) . . ?
O21 W7 O9 155.5(7) . . ?
O38 W7 O8 99.0(8) . . ?
O17 W7 O8 156.2(6) . . ?
O21 W7 O8 88.1(7) . . ?
O9 W7 O8 87.7(6) . . ?
O38 W7 O2 167.6(7) . . ?
O17 W7 O2 85.3(5) . . ?
O21 W7 O2 71.6(5) . . ?
O9 W7 O2 84.2(6) . . ?
O8 W7 O2 71.2(5) . . ?
O14 W8 O12 102.1(6) . . ?
O14 W8 O24 100.2(7) . . ?
O12 W8 O24 87.5(6) . . ?
O14 W8 O29 97.6(7) . . ?
O12 W8 O29 160.2(6) . . ?
O24 W8 O29 89.8(6) . . ?
O14 W8 O16 99.1(7) . . ?
O12 W8 O16 89.4(6) . . ?
O24 W8 O16 160.6(6) . . ?
O29 W8 O16 86.7(6) . . ?
O14 W8 O4 168.1(6) . . ?
O12 W8 O4 87.2(5) . . ?
O24 W8 O4 87.4(5) . . ?
O29 W8 O4 73.1(5) . . ?
O16 W8 O4 73.4(5) . . ?
O11 W9 O15 102.9(8) . . ?
O11 W9 O30 102.7(8) . . ?
O15 W9 O30 86.3(6) . . ?
O11 W9 O16 99.5(7) . . ?
O15 W9 O16 88.4(6) . . ?
O30 W9 O16 157.7(7) . . ?
O11 W9 O7 99.0(8) . . ?
O15 W9 O7 158.1(6) . . ?
O30 W9 O7 88.9(7) . . ?
O16 W9 O7 88.0(6) . . ?
O11 W9 O4 168.9(7) . . ?
O15 W9 O4 85.4(6) . . ?
O30 W9 O4 85.0(6) . . ?
O16 W9 O4 73.0(5) . . ?
O7 W9 O4 72.9(5) . . ?
O10 W10 O40 102.5(7) . . ?
O10 W10 O30 102.6(8) . . ?
O40 W10 O30 87.8(7) . . ?
O10 W10 O21 99.8(7) . . ?
O40 W10 O21 88.9(8) . . ?
O30 W10 O21 157.6(7) . . ?
O10 W10 O27 100.1(7) . . ?
O40 W10 O27 157.4(7) . . ?
O30 W10 O27 85.8(6) . . ?
O21 W10 O27 88.7(7) . . ?
O10 W10 O2 167.7(6) . . ?
O40 W10 O2 86.7(6) . . ?
O30 W10 O2 85.6(6) . . ?
O21 W10 O2 72.0(5) . . ?
O27 W10 O2 71.2(5) . . ?
O31 W11 O32 101.9(7) . . ?
O31 W11 O20 102.0(7) . . ?
O32 W11 O20 87.6(6) . . ?
O31 W11 O29 100.5(7) . . ?
O32 W11 O29 157.5(6) . . ?
O20 W11 O29 88.9(7) . . ?
O31 W11 O7 99.4(7) . . ?
O32 W11 O7 87.9(6) . . ?
O20 W11 O7 158.5(6) . . ?
O29 W11 O7 87.3(7) . . ?
O31 W11 O4 169.5(6) . . ?
O32 W11 O4 85.2(5) . . ?
O20 W11 O4 85.8(6) . . ?
O29 W11 O4 72.4(5) . . ?
O7 W11 O4 72.9(6) . . ?
O33 W12 O9 103.1(7) . . ?
O33 W12 O36 103.7(7) . . ?
O9 W12 O36 87.7(7) . . ?
O33 W12 O39 98.9(7) . . ?
O9 W12 O39 89.4(7) . . ?
O36 W12 O39 157.3(6) . . ?
O33 W12 O19 99.1(7) . . ?
O9 W12 O19 157.8(7) . . ?
O36 W12 O19 87.1(6) . . ?
O39 W12 O19 87.1(6) . . ?
O33 W12 O1 167.4(6) . . ?
O9 W12 O1 86.6(6) . . ?
O36 W12 O1 84.6(5) . . ?
O39 W12 O1 72.7(5) . . ?
O19 W12 O1 71.5(5) . . ?
Si1 O1 W4 126.1(7) . . ?
Si1 O1 W6 123.6(7) . . ?
W4 O1 W6 93.0(5) . . ?
Si1 O1 W12 121.2(7) . . ?
W4 O1 W12 92.0(4) . . ?
W6 O1 W12 91.7(5) . . ?
Si1 O2 W5 125.3(7) . . ?
Si1 O2 W10 122.8(7) . . ?
W5 O2 W10 91.8(4) . . ?
Si1 O2 W7 124.3(7) . . ?
W5 O2 W7 92.0(4) . . ?
W10 O2 W7 91.1(4) . . ?
Si1 O3 W1 123.8(7) . . ?
Si1 O3 W2 124.8(7) . . ?
W1 O3 W2 91.8(5) . . ?
Si1 O3 W3 123.7(7) . . ?
W1 O3 W3 91.8(4) . . ?
W2 O3 W3 91.3(4) . . ?
Si1 O4 W8 123.1(7) . . ?
Si1 O4 W9 124.0(7) . . ?
W8 O4 W9 92.4(5) . . ?
Si1 O4 W11 124.0(7) . . ?
W8 O4 W11 92.3(4) . . ?
W9 O4 W11 91.9(4) . . ?
W6 O5 W5 150.5(9) . . ?
W11 O7 W9 122.3(8) . . ?
W5 O8 W7 124.4(8) . . ?
W12 O9 W7 150.1(9) . . ?
W8 O12 W2 148.9(8) . . ?
W9 O15 W3 151.3(8) . . ?
W9 O16 W8 121.3(8) . . ?
W1 O17 W7 151.6(9) . . ?
W4 O19 W12 122.3(8) . . ?
W6 O20 W11 150.1(8) . . ?
W7 O21 W10 125.3(8) . . ?
W3 O23 W1 125.0(7) . . ?
W4 O24 W8 148.3(7) . . ?
W2 O25 W1 125.8(8) . . ?
W5 O27 W10 124.6(8) . . ?
W8 O29 W11 122.2(8) . . ?
W9 O30 W10 149.7(8) . . ?
W11 O32 W5 149.8(8) . . ?
W4 O34 W2 151.2(8) . . ?
W4 O35 W6 121.5(8) . . ?
W12 O36 W1 149.6(9) . . ?
W3 O37 W2 124.1(8) . . ?
W12 O39 W6 122.2(7) . . ?
W10 O40 W3 149.6(9) . . ?
N6 Cu1 N7 169.2(8) . . ?
N13 Cu2 N1 114.1(7) . 3_756 ?
N13 Cu2 N8 107.0(6) . . ?
N1 Cu2 N8 114.1(7) 3_756 . ?
N13 Cu2 N11 107.1(6) . . ?
N1 Cu2 N11 104.5(8) 3_756 . ?
N8 Cu2 N11 109.8(6) . . ?
N12 Cu3 N18 168.5(8) . 3_655 ?
N24 Cu4 N19 172.4(8) 4_665 . ?
N3 N2 C1 103(2) . . ?
C2 N1 C1 102.5(19) . . ?
C2 N1 Cu2 128.3(17) . 3_756 ?
C1 N1 Cu2 128.6(15) . 3_756 ?
N3 C3 C4 114(2) . . ?
N3 C3 H3A 108.7 . . ?
C4 C3 H3A 108.7 . . ?
N3 C3 H3B 108.7 . . ?
C4 C3 H3B 108.7 . . ?
H3A C3 H3B 107.6 . . ?
N4 C4 C3 111.8(19) . . ?
N4 C4 H4A 109.3 . . ?
C3 C4 H4A 109.3 . . ?
N4 C4 H4B 109.3 . . ?
C3 C4 H4B 109.3 . . ?
H4A C4 H4B 107.9 . . ?
N5 C5 N4 112(2) . . ?
N5 C5 H5A 124.0 . . ?
N4 C5 H5A 124.0 . . ?
N6 C6 N5 111(2) . . ?
N6 C6 H6A 124.3 . . ?
N5 C6 H6A 124.3 . . ?
N9 C7 N7 109.2(19) . . ?
N9 C7 H7A 125.4 . . ?
N7 C7 H7A 125.4 . . ?
N8 C8 N7 113(2) . . ?
N8 C8 H8A 123.3 . . ?
N7 C8 H8A 123.3 . . ?
N9 C9 C10 111.2(16) . . ?
N9 C9 H9A 109.4 . . ?
C10 C9 H9A 109.4 . . ?
N9 C9 H9B 109.4 . . ?
C10 C9 H9B 109.4 . . ?
H9A C9 H9B 108.0 . . ?
N10 C10 C9 111.0(16) . . ?
N10 C10 H10A 109.4 . . ?
C9 C10 H10A 109.4 . . ?
N10 C10 H10B 109.4 . . ?
C9 C10 H10B 109.4 . . ?
H10A C10 H10B 108.0 . . ?
N10 C11 N12 111.5(18) . . ?
N10 C11 H11A 124.2 . . ?
N12 C11 H11A 124.2 . . ?
N11 C12 N12 113.9(18) . . ?
N11 C12 H12A 123.1 . . ?
N12 C12 H12A 123.1 . . ?
N15 C15 C16 116(2) . . ?
N15 C15 H15A 108.4 . . ?
C16 C15 H15A 108.4 . . ?
N15 C15 H15B 108.4 . . ?
C16 C15 H15B 108.4 . . ?
H15A C15 H15B 107.5 . . ?
C15 C16 N16 114(2) . . ?
C15 C16 H16A 108.7 . . ?
N16 C16 H16A 108.7 . . ?
C15 C16 H16B 108.7 . . ?
N16 C16 H16B 108.7 . . ?
H16A C16 H16B 107.6 . . ?
N16 C17 N18 107(2) . . ?
N16 C17 H17A 126.3 . . ?
N18 C17 H17A 126.3 . . ?
N18 C18 N17 114(2) . . ?
N18 C18 H18A 122.9 . . ?
N17 C18 H18A 122.9 . . ?
N20 C19 N19 113(2) . . ?
N20 C19 H19A 123.3 . . ?
N19 C19 H19A 123.3 . . ?
N21 C20 N19 107.5(17) . . ?
N21 C20 H20A 126.2 . . ?
N19 C20 H20A 126.2 . . ?
N21 C21 C22 110.4(16) . . ?
N21 C21 H21A 109.6 . . ?
C22 C21 H21A 109.6 . . ?
N21 C21 H21B 109.6 . . ?
C22 C21 H21B 109.6 . . ?
H21A C21 H21B 108.1 . . ?
N22 C22 C21 111.2(15) . . ?
N22 C22 H22A 109.4 . . ?
C21 C22 H22A 109.4 . . ?
N22 C22 H22B 109.4 . . ?
C21 C22 H22B 109.4 . . ?
H22A C22 H22B 108.0 . . ?
N23 C23 N24 114.8(19) . . ?
N23 C23 H23A 122.6 . . ?
N24 C23 H23A 122.6 . . ?
N22 C24 N24 108.5(16) . . ?
N22 C24 H24A 125.8 . . ?
N24 C24 H24A 125.8 . . ?
N2 C1 N1 113(2) . . ?
N2 C1 H1A 123.6 . . ?
N1 C1 H1A 123.6 . . ?
N3 C2 N1 110(2) . . ?
N3 C2 H2A 125.2 . . ?
N1 C2 H2A 125.2 . . ?
C2 N3 N2 112(2) . . ?
C2 N3 C3 127(2) . . ?
N2 N3 C3 121(2) . . ?
C5 N4 N6 109.2(17) . . ?
C5 N4 C4 128.0(19) . . ?
N6 N4 C4 122.9(16) . . ?
C5 N5 C6 103.7(19) . . ?
N4 N6 C6 103.6(16) . . ?
N4 N6 Cu1 126.9(13) . . ?
C6 N6 Cu1 128.8(15) . . ?
C8 N7 C7 103.6(17) . . ?
C8 N7 Cu1 130.6(15) . . ?
C7 N7 Cu1 125.5(15) . . ?
C8 N8 N9 105.0(16) . . ?
C8 N8 Cu2 132.2(14) . . ?
N9 N8 Cu2 122.8(12) . . ?
C7 N9 N8 108.9(16) . . ?
C7 N9 C9 127.3(17) . . ?
N8 N9 C9 123.8(16) . . ?
C11 N10 N11 110.4(17) . . ?
C11 N10 C10 128.2(17) . . ?
N11 N10 C10 120.5(16) . . ?
C12 N11 N10 102.2(16) . . ?
C12 N11 Cu2 131.3(14) . . ?
N10 N11 Cu2 126.5(13) . . ?
C11 N12 C12 101.8(16) . . ?
C11 N12 Cu3 128.5(14) . . ?
C12 N12 Cu3 129.7(14) . . ?
C13 N13 C14 108.0 . . ?
C13 N13 Cu2 128.0(8) . . ?
C14 N13 Cu2 121.8(8) . . ?
N13 C13 N14 108.0 . . ?
N13 C13 H13 126.0 . . ?
N14 C13 H13 126.0 . . ?
N15 N14 C13 108.0 . . ?
C15 N15 N14 123.5(14) . . ?
C15 N15 C14 128.5(14) . . ?
N14 N15 C14 108.0 . . ?
N15 C14 N13 108.0 . . ?
N15 C14 H14 126.0 . . ?
N13 C14 H14 126.0 . . ?
C17 N16 N17 112.1(19) . . ?
C17 N16 C16 125(2) . . ?
N17 N16 C16 123.2(19) . . ?
C18 N17 N16 102.0(19) . . ?
C18 N18 C17 104.1(19) . . ?
C18 N18 Cu3 129.0(16) . 3_655 ?
C17 N18 Cu3 125.6(17) . 3_655 ?
C20 N19 C19 104.5(17) . . ?
C20 N19 Cu4 128.6(13) . . ?
C19 N19 Cu4 126.9(15) . . ?
C19 N20 N21 101.7(17) . . ?
C20 N21 N20 112.8(16) . . ?
C20 N21 C21 127.5(17) . . ?
N20 N21 C21 119.2(16) . . ?
C24 N22 N23 111.9(15) . . ?
C24 N22 C22 127.8(16) . . ?
N23 N22 C22 120.3(15) . . ?
C23 N23 N22 101.3(16) . . ?
C24 N24 C23 103.3(16) . . ?
C24 N24 Cu4 129.1(14) . 4_566 ?
C23 N24 Cu4 127.6(14) . 4_566 ?

loop_
_geom_bond_atom_site_label_1
_geom_bond_atom_site_label_2
_geom_bond_distance
_geom_bond_site_symmetry_2
_geom_bond_publ_flag
Si1 O2 1.602(12) . ?
Si1 O3 1.604(13) . ?
Si1 O4 1.639(13) . ?
Si1 O1 1.651(13) . ?
W1 O22 1.684(14) . ?
W1 O17 1.876(15) . ?
W1 O36 1.924(16) . ?
W1 O23 1.927(14) . ?
W1 O25 1.936(14) . ?
W1 O3 2.365(14) . ?
W2 O13 1.692(15) . ?
W2 O25 1.885(14) . ?
W2 O34 1.892(13) . ?
W2 O12 1.914(13) . ?
W2 O37 1.941(15) . ?
W2 O3 2.373(13) . ?
W3 O26 1.661(15) . ?
W3 O37 1.904(14) . ?
W3 O23 1.914(14) . ?
W3 O15 1.912(15) . ?
W3 O40 1.931(14) . ?
W3 O3 2.379(12) . ?
W4 O6 1.713(17) . ?
W4 O34 1.881(12) . ?
W4 O24 1.888(12) . ?
W4 O19 1.900(15) . ?
W4 O35 1.917(14) . ?
W4 O1 2.292(13) . ?
W5 O18 1.684(15) . ?
W5 O27 1.886(14) . ?
W5 O8 1.912(14) . ?
W5 O32 1.911(12) . ?
W5 O5 1.921(15) . ?
W5 O2 2.346(13) . ?
W6 O28 1.678(14) . ?
W6 O20 1.897(14) . ?
W6 O5 1.911(15) . ?
W6 O39 1.940(14) . ?
W6 O35 1.938(17) . ?
W6 O1 2.345(13) . ?
W7 O38 1.666(15) . ?
W7 O17 1.895(15) . ?
W7 O21 1.905(15) . ?
W7 O9 1.928(15) . ?
W7 O8 1.929(16) . ?
W7 O2 2.377(13) . ?
W8 O14 1.677(13) . ?
W8 O12 1.884(14) . ?
W8 O24 1.909(13) . ?
W8 O29 1.931(15) . ?
W8 O16 1.950(15) . ?
W8 O4 2.329(13) . ?
W9 O11 1.692(14) . ?
W9 O15 1.876(15) . ?
W9 O30 1.896(15) . ?
W9 O16 1.931(14) . ?
W9 O7 1.939(15) . ?
W9 O4 2.359(14) . ?
W10 O10 1.697(14) . ?
W10 O40 1.851(14) . ?
W10 O30 1.906(16) . ?
W10 O21 1.903(15) . ?
W10 O27 1.932(16) . ?
W10 O2 2.362(12) . ?
W11 O31 1.697(13) . ?
W11 O32 1.892(12) . ?
W11 O20 1.899(14) . ?
W11 O29 1.932(15) . ?
W11 O7 1.934(15) . ?
W11 O4 2.362(13) . ?
W12 O33 1.687(15) . ?
W12 O9 1.886(15) . ?
W12 O36 1.887(15) . ?
W12 O39 1.932(14) . ?
W12 O19 1.937(16) . ?
W12 O1 2.380(13) . ?
Cu1 N6 1.876(16) . ?
Cu1 N7 1.896(17) . ?
Cu2 N13 2.049(13) . ?
Cu2 N1 2.004(19) 3_756 ?
Cu2 N8 2.087(16) . ?
Cu2 N11 2.101(17) . ?
Cu3 N12 1.866(17) . ?
Cu3 N18 1.904(17) 3_655 ?
Cu4 N24 1.855(16) 4_665 ?
Cu4 N19 1.859(16) . ?
N2 N3 1.32(3) . ?
N2 C1 1.31(3) . ?
N1 C2 1.33(3) . ?
N1 C1 1.37(3) . ?
N1 Cu2 2.004(19) 3_756 ?
C3 N3 1.47(3) . ?
C3 C4 1.51(3) . ?
C3 H3A 0.9700 . ?
C3 H3B 0.9700 . ?
C4 N4 1.47(3) . ?
C4 H4A 0.9700 . ?
C4 H4B 0.9700 . ?
C5 N5 1.29(3) . ?
C5 N4 1.31(3) . ?
C5 H5A 0.9300 . ?
C6 N6 1.35(3) . ?
C6 N5 1.36(3) . ?
C6 H6A 0.9300 . ?
C7 N9 1.33(3) . ?
C7 N7 1.34(3) . ?
C7 H7A 0.9300 . ?
C8 N8 1.30(3) . ?
C8 N7 1.35(3) . ?
C8 H8A 0.9300 . ?
C9 N9 1.45(2) . ?
C9 C10 1.54(3) . ?
C9 H9A 0.9700 . ?
C9 H9B 0.9700 . ?
C10 N10 1.48(3) . ?
C10 H10A 0.9700 . ?
C10 H10B 0.9700 . ?
C11 N10 1.29(3) . ?
C11 N12 1.35(3) . ?
C11 H11A 0.9300 . ?
C12 N11 1.34(3) . ?
C12 N12 1.36(3) . ?
C12 H12A 0.9300 . ?
C15 N15 1.44(3) . ?
C15 C16 1.47(3) . ?
C15 H15A 0.9700 . ?
C15 H15B 0.9700 . ?
C16 N16 1.47(3) . ?
C16 H16A 0.9700 . ?
C16 H16B 0.9700 . ?
C17 N16 1.32(3) . ?
C17 N18 1.35(3) . ?
C17 H17A 0.9300 . ?
C18 N18 1.33(3) . ?
C18 N17 1.32(3) . ?
C18 H18A 0.9300 . ?
C19 N20 1.33(3) . ?
C19 N19 1.37(3) . ?
C19 H19A 0.9300 . ?
C20 N21 1.32(2) . ?
C20 N19 1.34(2) . ?
C20 H20A 0.9300 . ?
C21 N21 1.47(2) . ?
C21 C22 1.51(3) . ?
C21 H21A 0.9700 . ?
C21 H21B 0.9700 . ?
C22 N22 1.48(2) . ?
C22 H22A 0.9700 . ?
C22 H22B 0.9700 . ?
C23 N23 1.30(3) . ?
C23 N24 1.36(3) . ?
C23 H23A 0.9300 . ?
C24 N22 1.32(2) . ?
C24 N24 1.32(2) . ?
C24 H24A 0.9300 . ?
C1 H1A 0.9300 . ?
C2 N3 1.30(3) . ?
C2 H2A 0.9300 . ?
N4 N6 1.34(2) . ?
N8 N9 1.35(2) . ?
N10 N11 1.36(2) . ?
N13 C13 1.326(10) . ?
N13 C14 1.326(10) . ?
C13 N14 1.326(10) . ?
C13 H13 0.9300 . ?
N14 N15 1.326(10) . ?
N15 C14 1.326(10) . ?
C14 H14 0.9300 . ?
N16 N17 1.34(3) . ?
N18 Cu3 1.904(17) 3_655 ?
N20 N21 1.36(2) . ?
N22 N23 1.36(2) . ?
N24 Cu4 1.855(16) 4_566 ?
